data_7118409
loop_
_publ_author_name
'Victoria Ndoyom'
'Luca Fusaro'
'Thierry Roisnel'
'Stephane Le Gac'
'Bernard Boitrel'

_publ_section_title
;
 Spontaneous Tl(I)-to-Tl(III) oxidation in dynamic heterobimetallic
 Hg(II)/Tl(I) porphyrin complexes
;
_journal_name_full Chem.Commun.
_journal_page_first 517
_journal_volume 52
_journal_year 2016
_chemical_compound_source 'synthesis as described'
_chemical_formula_moiety 'C66 H49 N6 O8 Tl'
_chemical_formula_sum 'C66 H49 N6 O8 Tl'
_chemical_formula_weight 1258.48
_chemical_name_systematic
;
 ?
;
_space_group_crystal_system monoclinic
_space_group_IT_number 14
_space_group_name_Hall '-P 2yn'
_space_group_name_H-M_alt 'P 1 21/n 1'
_symmetry_space_group_name_Hall '-P 2yn'
_symmetry_space_group_name_H-M 'P 1 21/n 1'
_atom_sites_solution_hydrogens geom
_audit_update_record
;
2015-09-07 deposited with the CCDC.
2015-10-30 downloaded from the CCDC.
;
_cell_angle_alpha 90
_cell_angle_beta 91.874(2)
_cell_angle_gamma 90
_cell_formula_units_Z 4
_cell_length_a 14.4652(8)
_cell_length_b 17.5010(10)
_cell_length_c 23.3205(14)
_cell_measurement_reflns_used 9974
_cell_measurement_temperature 150(2)
_cell_measurement_theta_max 27.48
_cell_measurement_theta_min 2.50
_cell_measurement_wavelength 0.71073
_cell_volume 5900.6(6)
_computing_cell_refinement 'Bruker APEX2 (Bruker, 2006)'
_computing_data_collection 'Bruker APEX2 (Bruker, 2006)'
_computing_data_reduction 'Bruker APEX2 (Bruker, 2006)'
_computing_molecular_graphics 'Ortep-3 for Windows (Farrugia, 1997)'
_computing_publication_material 'CRYSCALc (T. Roisnel, local program, 2014)'
_computing_structure_refinement 'SHELXL-97 (Sheldrick, 2008)'
_computing_structure_solution 'SIR97 (Altomare et al., 1999)'
_diffrn_ambient_temperature 150(2)
_diffrn_detector 'CCD plate'
_diffrn_measured_fraction_theta_full 0.998
_diffrn_measured_fraction_theta_max 0.998
_diffrn_measurement_device_type 'APEXII, Bruker-AXS'
_diffrn_measurement_method 'CCD rotation images, thin slices'
_diffrn_radiation_monochromator graphite
_diffrn_radiation_probe x-ray
_diffrn_radiation_source 'fine-focus sealed tube'
_diffrn_radiation_type MoK\a
_diffrn_radiation_wavelength 0.71073
_diffrn_reflns_av_R_equivalents 0.0611
_diffrn_reflns_av_unetI/netI 0.1019
_diffrn_reflns_limit_h_max 18
_diffrn_reflns_limit_h_min -14
_diffrn_reflns_limit_k_max 22
_diffrn_reflns_limit_k_min -16
_diffrn_reflns_limit_l_max 29
_diffrn_reflns_limit_l_min -30
_diffrn_reflns_number 42444
_diffrn_reflns_theta_full 25.242
_diffrn_reflns_theta_max 27.482
_diffrn_reflns_theta_min 2.911
_exptl_absorpt_coefficient_mu 2.798
_exptl_absorpt_correction_T_max 0.556
_exptl_absorpt_correction_T_min 0.328
_exptl_absorpt_correction_type multi-scan
_exptl_absorpt_process_details
;
  [Sheldrick, G.M. (2002). SADABS Bruker AXS Inc., Madison, Wisconsin, USA]
;
_exptl_crystal_colour violet
_exptl_crystal_density_diffrn 1.417
_exptl_crystal_description prism
_exptl_crystal_F_000 2528
_exptl_crystal_size_max 0.450
_exptl_crystal_size_mid 0.260
_exptl_crystal_size_min 0.210
_refine_diff_density_max 1.897
_refine_diff_density_min -2.255
_refine_diff_density_rms 0.133
_refine_ls_extinction_coef .
_refine_ls_extinction_method none
_refine_ls_goodness_of_fit_ref 0.983
_refine_ls_hydrogen_treatment constr
_refine_ls_matrix_type full
_refine_ls_number_parameters 734
_refine_ls_number_reflns 13504
_refine_ls_number_restraints 0
_refine_ls_restrained_S_all 0.983
_refine_ls_R_factor_all 0.0987
_refine_ls_R_factor_gt 0.0515
_refine_ls_shift/su_max 0.002
_refine_ls_shift/su_mean 0.000
_refine_ls_structure_factor_coef Fsqd
_refine_ls_weighting_details 'w=1/[\s^2^(Fo^2^)+(0.0651P)^2^] where P=(Fo^2^+2Fc^2^)/3'
_refine_ls_weighting_scheme calc
_refine_ls_wR_factor_gt 0.1188
_refine_ls_wR_factor_ref 0.1304
_reflns_number_gt 8250
_reflns_number_total 13504
_reflns_threshold_expression >2sigma(I)
_cod_data_source_file c5cc07828h2.cif
_cod_data_source_block VN324
_cod_database_code 7118409

loop_
_space_group_symop_operation_xyz
x,y,z
-x+1/2,y+1/2,-z+1/2
-x,-y,-z
x+1/2,-y+1/2,z+1/2

loop_
_atom_site_label
_atom_site_type_symbol
_atom_site_fract_x
_atom_site_fract_y
_atom_site_fract_z
_atom_site_U_iso_or_equiv
_atom_site_adp_type
_atom_site_occupancy
_atom_site_symmetry_multiplicity
_atom_site_calc_flag
_atom_site_refinement_flags
_atom_site_disorder_assembly
_atom_site_disorder_group
Tl1 Tl 0.86801(2) 0.35780(2) 0.62866(2) 0.02884(9) Uani 1 1 d . . .
N1 N 0.9724(3) 0.3613(3) 0.56171(17) 0.0279(11) Uani 1 1 d . . .
N2 N 0.7924(3) 0.4423(3) 0.57230(17) 0.0300(12) Uani 1 1 d . . .
N3 N 0.8102(3) 0.4255(3) 0.69801(17) 0.0265(11) Uani 1 1 d . . .
N4 N 0.9933(3) 0.3543(3) 0.68668(17) 0.0254(10) Uani 1 1 d . . .
C1 C 0.9489(4) 0.3734(3) 0.5042(2) 0.0308(14) Uani 1 1 d . . .
C2 C 0.8684(4) 0.4082(3) 0.4826(2) 0.0279(13) Uani 1 1 d . . .
C3 C 0.7946(4) 0.4388(3) 0.5139(2) 0.0243(13) Uani 1 1 d . . .
C4 C 0.7095(4) 0.4659(3) 0.4895(2) 0.0312(14) Uani 1 1 d . . .
H4 H 0.6942 0.4709 0.4498 0.037 Uiso 1 1 calc R U .
C5 C 0.6535(4) 0.4836(3) 0.5343(2) 0.0324(14) Uani 1 1 d . . .
H5 H 0.5923 0.5031 0.5312 0.039 Uiso 1 1 calc R U .
C6 C 0.7048(4) 0.4671(3) 0.5863(2) 0.0290(14) Uani 1 1 d . . .
C7 C 0.6733(4) 0.4745(4) 0.6424(2) 0.0308(14) Uani 1 1 d . . .
C8 C 0.7241(4) 0.4587(3) 0.6936(2) 0.0286(14) Uani 1 1 d . . .
C9 C 0.6981(4) 0.4804(4) 0.7512(2) 0.0331(15) Uani 1 1 d . . .
H9 H 0.6420 0.5043 0.7612 0.040 Uiso 1 1 calc R U .
C10 C 0.7686(4) 0.4602(3) 0.7879(2) 0.0317(14) Uani 1 1 d . . .
H10 H 0.7706 0.4679 0.8283 0.038 Uiso 1 1 calc R U .
C11 C 0.8399(4) 0.4251(3) 0.7551(2) 0.0260(13) Uani 1 1 d . . .
C12 C 0.9247(4) 0.3977(3) 0.7766(2) 0.0224(12) Uani 1 1 d . . .
C13 C 0.9964(4) 0.3656(3) 0.7452(2) 0.0263(13) Uani 1 1 d . . .
C14 C 1.0839(4) 0.3391(3) 0.7678(2) 0.0296(14) Uani 1 1 d . . .
H14 H 1.1041 0.3402 0.8070 0.036 Uiso 1 1 calc R U .
C15 C 1.1325(4) 0.3122(3) 0.7236(2) 0.0321(14) Uani 1 1 d . . .
H15 H 1.1934 0.2919 0.7260 0.039 Uiso 1 1 calc R U .
C16 C 1.0757(4) 0.3199(3) 0.6725(2) 0.0272(13) Uani 1 1 d . . .
C17 C 1.1026(4) 0.3014(3) 0.6162(2) 0.0306(14) Uani 1 1 d . . .
C18 C 1.0561(4) 0.3235(4) 0.5651(2) 0.0324(14) Uani 1 1 d . . .
C19 C 1.0877(4) 0.3137(4) 0.5079(2) 0.0416(17) Uani 1 1 d . . .
H19 H 1.1434 0.2894 0.4974 0.050 Uiso 1 1 calc R U .
C20 C 1.0239(4) 0.3451(4) 0.4719(2) 0.0381(16) Uani 1 1 d . . .
H20 H 1.0280 0.3480 0.4314 0.046 Uiso 1 1 calc R U .
C21 C 0.8579(4) 0.4097(4) 0.4179(2) 0.0279(14) Uani 1 1 d . . .
C22 C 0.8793(4) 0.4734(4) 0.3874(2) 0.0332(15) Uani 1 1 d . . .
H22 H 0.8969 0.5188 0.4073 0.040 Uiso 1 1 calc R U .
C23 C 0.8759(4) 0.4733(4) 0.3274(2) 0.0429(17) Uani 1 1 d . . .
H23 H 0.8914 0.5181 0.3068 0.051 Uiso 1 1 calc R U .
C24 C 0.8500(4) 0.4080(4) 0.2984(2) 0.0388(16) Uani 1 1 d . . .
H24 H 0.8497 0.4072 0.2577 0.047 Uiso 1 1 calc R U .
C25 C 0.8243(4) 0.3431(4) 0.3283(2) 0.0419(18) Uani 1 1 d . . .
H25 H 0.8039 0.2987 0.3082 0.050 Uiso 1 1 calc R U .
C26 C 0.8289(4) 0.3440(3) 0.3881(2) 0.0292(14) Uani 1 1 d . . .
N27 N 0.8025(3) 0.2809(3) 0.42081(19) 0.0358(13) Uani 1 1 d . . .
H27 H 0.7992 0.2894 0.4579 0.043 Uiso 1 1 calc R U .
C28 C 0.7811(5) 0.2078(4) 0.4036(3) 0.0474(18) Uani 1 1 d . . .
O29 O 0.7781(4) 0.1878(3) 0.35372(19) 0.0711(17) Uani 1 1 d . . .
C30 C 0.7572(5) 0.1549(4) 0.4512(3) 0.0399(16) Uani 1 1 d . . .
C31 C 0.7813(5) 0.0781(5) 0.4456(3) 0.056(2) Uani 1 1 d . . .
H31 H 0.8126 0.0618 0.4126 0.067 Uiso 1 1 calc R U .
C32 C 0.7606(5) 0.0264(4) 0.4866(3) 0.056(2) Uani 1 1 d . . .
H32 H 0.7785 -0.0255 0.4826 0.068 Uiso 1 1 calc R U .
C33 C 0.7128(5) 0.0498(4) 0.5350(3) 0.0500(19) Uani 1 1 d . . .
H33 H 0.6989 0.0137 0.5639 0.060 Uiso 1 1 calc R U .
C34 C 0.6857(5) 0.1251(4) 0.5407(2) 0.0371(16) Uani 1 1 d . . .
C35 C 0.7086(4) 0.1768(4) 0.4994(2) 0.0378(15) Uani 1 1 d . . .
H35 H 0.6910 0.2288 0.5035 0.045 Uiso 1 1 calc R U .
C36 C 0.6269(5) 0.1486(4) 0.5890(3) 0.0460(17) Uani 1 1 d . . .
H36A H 0.5838 0.1064 0.5972 0.055 Uiso 1 1 calc R U .
H36B H 0.5891 0.1932 0.5764 0.055 Uiso 1 1 calc R U .
C41 C 0.9428(4) 0.4027(3) 0.8400(2) 0.0264(13) Uani 1 1 d . . .
C42 C 1.0062(4) 0.4528(3) 0.8627(2) 0.0337(15) Uani 1 1 d . . .
H42 H 1.0357 0.4871 0.8376 0.040 Uiso 1 1 calc R U .
C43 C 1.0297(4) 0.4560(4) 0.9211(2) 0.0386(16) Uani 1 1 d . . .
H43 H 1.0767 0.4894 0.9355 0.046 Uiso 1 1 calc R U .
C44 C 0.9821(4) 0.4086(4) 0.9574(2) 0.0393(16) Uani 1 1 d . . .
H44 H 0.9948 0.4116 0.9976 0.047 Uiso 1 1 calc R U .
C45 C 0.9165(4) 0.3572(4) 0.9367(2) 0.0348(15) Uani 1 1 d . . .
H45 H 0.8855 0.3245 0.9623 0.042 Uiso 1 1 calc R U .
C46 C 0.8962(4) 0.3538(3) 0.8775(2) 0.0284(13) Uani 1 1 d . . .
N47 N 0.8331(3) 0.3008(3) 0.85318(18) 0.0360(13) Uani 1 1 d . . .
H47 H 0.8198 0.3080 0.8165 0.043 Uiso 1 1 calc R U .
C48 C 0.7896(5) 0.2411(5) 0.8767(3) 0.063(2) Uani 1 1 d . . .
O49 O 0.8100(5) 0.2172(4) 0.9249(2) 0.110(3) Uani 1 1 d . . .
C50 C 0.7238(5) 0.1970(4) 0.8388(3) 0.0460(17) Uani 1 1 d . . .
C51 C 0.6806(4) 0.1367(4) 0.8642(3) 0.0444(17) Uani 1 1 d . . .
H51 H 0.6944 0.1250 0.9034 0.053 Uiso 1 1 calc R U .
C52 C 0.6170(5) 0.0927(4) 0.8331(3) 0.0511(19) Uani 1 1 d . . .
H52 H 0.5888 0.0498 0.8504 0.061 Uiso 1 1 calc R U .
C53 C 0.5947(5) 0.1114(4) 0.7769(3) 0.0468(17) Uani 1 1 d . . .
H53 H 0.5524 0.0802 0.7555 0.056 Uiso 1 1 calc R U .
C54 C 0.6335(5) 0.1755(4) 0.7507(3) 0.0456(17) Uani 1 1 d . . .
C55 C 0.6981(4) 0.2182(4) 0.7827(3) 0.0449(18) Uani 1 1 d . . .
H55 H 0.7250 0.2622 0.7662 0.054 Uiso 1 1 calc R U .
C56 C 0.6060(4) 0.1945(4) 0.6898(2) 0.0480(18) Uani 1 1 d . . .
H56A H 0.5957 0.2503 0.6866 0.058 Uiso 1 1 calc R U .
H56B H 0.5467 0.1688 0.6797 0.058 Uiso 1 1 calc R U .
C61 C 0.6804(5) 0.1699(4) 0.6450(3) 0.0465(18) Uani 1 1 d . . .
H61 H 0.7167 0.1250 0.6599 0.056 Uiso 1 1 calc R U .
C62 C 0.7439(4) 0.2373(4) 0.6357(2) 0.0371(15) Uani 1 1 d . . .
O63 O 0.8242(4) 0.2335(3) 0.6532(3) 0.0763(17) Uani 1 1 d . . .
O64 O 0.7205(4) 0.2926(4) 0.6097(3) 0.096(2) Uani 1 1 d . . .
C71 C 1.1896(4) 0.2573(4) 0.6124(2) 0.0316(14) Uani 1 1 d . . .
C72 C 1.1902(4) 0.1827(4) 0.6342(2) 0.0394(16) Uani 1 1 d . . .
H72 H 1.1361 0.1622 0.6504 0.047 Uiso 1 1 calc R U .
C73 C 1.2710(4) 0.1381(4) 0.6323(2) 0.0349(15) Uani 1 1 d . . .
C74 C 1.3504(4) 0.1701(4) 0.6087(2) 0.0366(15) Uani 1 1 d . . .
H74 H 1.4054 0.1406 0.6074 0.044 Uiso 1 1 calc R U .
C75 C 1.3494(4) 0.2446(4) 0.5870(2) 0.0352(16) Uani 1 1 d . . .
C76 C 1.2683(4) 0.2884(4) 0.5890(2) 0.0376(16) Uani 1 1 d . . .
H76 H 1.2673 0.3391 0.5744 0.045 Uiso 1 1 calc R U .
O77 O 1.2794(3) 0.0674(3) 0.65248(16) 0.0423(11) Uani 1 1 d . . .
C78 C 1.2034(5) 0.0362(4) 0.6810(3) 0.0507(19) Uani 1 1 d . . .
H78A H 1.1878 0.0694 0.7131 0.076 Uiso 1 1 calc R U .
H78B H 1.2196 -0.0147 0.6955 0.076 Uiso 1 1 calc R U .
H78C H 1.1501 0.0324 0.6541 0.076 Uiso 1 1 calc R U .
O79 O 1.4302(3) 0.2691(3) 0.56600(18) 0.0461(11) Uani 1 1 d . . .
C80 C 1.4326(5) 0.3445(4) 0.5429(3) 0.0513(19) Uani 1 1 d . . .
H80A H 1.3853 0.3494 0.5121 0.077 Uiso 1 1 calc R U .
H80B H 1.4938 0.3543 0.5275 0.077 Uiso 1 1 calc R U .
H80C H 1.4205 0.3816 0.5732 0.077 Uiso 1 1 calc R U .
C81 C 0.5730(4) 0.4946(4) 0.6489(2) 0.0317(15) Uani 1 1 d . . .
C82 C 0.5370(4) 0.5638(4) 0.6295(2) 0.0321(14) Uani 1 1 d . . .
H82 H 0.5753 0.6006 0.6120 0.039 Uiso 1 1 calc R U .
C83 C 0.4426(4) 0.5782(4) 0.6363(2) 0.0357(15) Uani 1 1 d . . .
C84 C 0.3862(4) 0.5234(4) 0.6619(2) 0.0389(16) Uani 1 1 d . . .
H84 H 0.3220 0.5330 0.6654 0.047 Uiso 1 1 calc R U .
C85 C 0.4232(4) 0.4574(4) 0.6815(2) 0.0354(16) Uani 1 1 d . . .
C86 C 0.5176(4) 0.4419(4) 0.6753(2) 0.0333(15) Uani 1 1 d . . .
H86 H 0.5433 0.3952 0.6892 0.040 Uiso 1 1 calc R U .
O87 O 0.3993(3) 0.6446(3) 0.61903(19) 0.0455(11) Uani 1 1 d . . .
C88 C 0.4557(4) 0.7077(4) 0.6049(3) 0.0430(17) Uani 1 1 d . . .
H88A H 0.4962 0.7208 0.6379 0.064 Uiso 1 1 calc R U .
H88B H 0.4164 0.7516 0.5947 0.064 Uiso 1 1 calc R U .
H88C H 0.4935 0.6942 0.5723 0.064 Uiso 1 1 calc R U .
O89 O 0.3628(3) 0.4077(3) 0.70762(18) 0.0477(12) Uani 1 1 d . . .
C90 C 0.3995(5) 0.3386(5) 0.7316(3) 0.072(3) Uani 1 1 d . . .
H90A H 0.4207 0.3056 0.7007 0.109 Uiso 1 1 calc R U .
H90B H 0.3514 0.3122 0.7526 0.109 Uiso 1 1 calc R U .
H90C H 0.4517 0.3505 0.7579 0.109 Uiso 1 1 calc R U .

loop_
_atom_site_aniso_label
_atom_site_aniso_U_11
_atom_site_aniso_U_22
_atom_site_aniso_U_33
_atom_site_aniso_U_23
_atom_site_aniso_U_13
_atom_site_aniso_U_12
Tl1 0.02450(13) 0.04670(16) 0.01547(10) -0.00120(11) 0.00296(7) -0.00146(13)
N1 0.023(2) 0.045(3) 0.016(2) 0.002(2) 0.0000(18) 0.006(3)
N2 0.032(3) 0.039(3) 0.019(2) -0.004(2) 0.006(2) 0.004(2)
N3 0.023(2) 0.039(3) 0.017(2) -0.004(2) 0.0036(18) 0.005(2)
N4 0.029(3) 0.032(3) 0.016(2) -0.006(2) 0.0050(18) 0.001(2)
C1 0.034(3) 0.045(4) 0.014(2) -0.003(2) 0.003(2) 0.007(3)
C2 0.026(3) 0.039(4) 0.018(3) -0.001(3) 0.000(2) -0.003(3)
C3 0.027(3) 0.031(3) 0.016(2) -0.001(2) 0.005(2) 0.001(3)
C4 0.030(3) 0.045(4) 0.019(3) 0.000(3) 0.000(2) 0.005(3)
C5 0.026(3) 0.050(4) 0.021(3) -0.001(3) -0.002(2) 0.002(3)
C6 0.021(3) 0.047(4) 0.019(3) -0.001(3) 0.004(2) 0.001(3)
C7 0.025(3) 0.048(4) 0.019(3) -0.006(3) 0.003(2) 0.007(3)
C8 0.022(3) 0.046(4) 0.018(3) -0.001(3) 0.003(2) -0.003(3)
C9 0.029(3) 0.046(4) 0.025(3) -0.003(3) 0.002(2) 0.013(3)
C10 0.031(3) 0.043(4) 0.021(3) -0.002(3) 0.004(2) 0.001(3)
C11 0.029(3) 0.030(3) 0.019(3) -0.005(2) 0.006(2) 0.001(3)
C12 0.029(3) 0.022(3) 0.017(2) -0.001(2) 0.002(2) -0.001(3)
C13 0.025(3) 0.039(4) 0.016(2) 0.005(2) -0.001(2) 0.001(3)
C14 0.028(3) 0.045(4) 0.016(3) 0.001(2) -0.003(2) 0.000(3)
C15 0.030(3) 0.044(4) 0.022(3) -0.003(3) -0.006(2) 0.009(3)
C16 0.028(3) 0.030(3) 0.024(3) 0.001(3) 0.001(2) 0.005(3)
C17 0.024(3) 0.043(4) 0.025(3) -0.003(3) 0.006(2) 0.003(3)
C18 0.025(3) 0.049(4) 0.023(3) -0.005(3) 0.000(2) 0.004(3)
C19 0.033(4) 0.074(5) 0.017(3) -0.003(3) 0.002(3) 0.013(4)
C20 0.032(3) 0.063(5) 0.020(3) -0.007(3) 0.003(2) 0.007(3)
C21 0.017(3) 0.049(4) 0.018(3) -0.004(3) 0.006(2) 0.001(3)
C22 0.029(3) 0.048(4) 0.022(3) -0.001(3) 0.005(2) 0.000(3)
C23 0.028(4) 0.071(5) 0.030(3) 0.016(3) 0.001(3) 0.000(4)
C24 0.030(3) 0.067(5) 0.020(3) 0.001(3) 0.005(3) 0.008(4)
C25 0.032(3) 0.074(5) 0.019(3) -0.012(3) -0.002(3) 0.010(4)
C26 0.020(3) 0.045(4) 0.022(3) -0.004(3) 0.002(2) 0.005(3)
N27 0.043(3) 0.046(3) 0.019(2) -0.009(2) -0.001(2) 0.001(3)
C28 0.050(4) 0.061(5) 0.032(3) -0.011(3) 0.007(3) -0.009(4)
O29 0.104(4) 0.073(4) 0.037(3) -0.026(3) 0.015(3) -0.026(4)
C30 0.047(4) 0.038(4) 0.034(3) -0.019(3) -0.004(3) -0.004(3)
C31 0.061(5) 0.061(5) 0.044(4) -0.018(4) 0.003(4) -0.001(5)
C32 0.064(5) 0.043(4) 0.061(5) -0.016(4) -0.009(4) 0.014(4)
C33 0.060(5) 0.053(5) 0.036(4) -0.002(3) -0.015(3) -0.009(4)
C34 0.043(4) 0.038(4) 0.030(3) -0.011(3) -0.004(3) -0.002(3)
C35 0.036(4) 0.045(4) 0.032(3) -0.012(3) 0.003(3) -0.005(3)
C36 0.043(4) 0.059(5) 0.036(3) 0.000(3) 0.000(3) -0.014(4)
C41 0.027(3) 0.032(3) 0.021(3) 0.000(2) 0.005(2) -0.001(3)
C42 0.035(4) 0.040(4) 0.026(3) -0.004(3) 0.002(3) 0.009(3)
C43 0.038(4) 0.049(4) 0.028(3) -0.013(3) -0.009(3) 0.009(3)
C44 0.041(4) 0.057(5) 0.020(3) -0.009(3) -0.005(3) 0.017(4)
C45 0.038(3) 0.048(4) 0.019(3) 0.001(3) 0.003(2) 0.002(4)
C46 0.032(3) 0.039(3) 0.015(2) 0.001(3) -0.003(2) 0.012(3)
N47 0.039(3) 0.050(3) 0.019(2) 0.010(2) 0.000(2) -0.007(3)
C48 0.057(5) 0.111(7) 0.022(3) 0.016(4) 0.002(3) -0.033(5)
O49 0.132(6) 0.150(6) 0.046(3) 0.036(4) -0.027(3) -0.075(5)
C50 0.044(4) 0.059(5) 0.035(3) 0.004(3) 0.014(3) -0.010(4)
C51 0.034(4) 0.055(5) 0.044(4) 0.007(3) 0.011(3) -0.003(4)
C52 0.041(4) 0.056(5) 0.057(5) 0.004(4) 0.015(3) -0.001(4)
C53 0.033(4) 0.048(4) 0.060(5) -0.011(4) 0.016(3) -0.005(4)
C54 0.038(4) 0.059(5) 0.040(4) -0.010(3) 0.014(3) 0.003(4)
C55 0.041(4) 0.059(5) 0.035(3) -0.005(3) 0.007(3) -0.027(4)
C56 0.039(4) 0.066(5) 0.040(4) -0.011(3) 0.006(3) -0.010(4)
C61 0.046(4) 0.066(5) 0.027(3) -0.003(3) 0.001(3) -0.010(4)
C62 0.031(4) 0.053(5) 0.028(3) -0.003(3) 0.002(3) -0.008(4)
O63 0.044(3) 0.056(3) 0.128(5) 0.009(3) -0.009(3) -0.015(3)
O64 0.094(5) 0.074(4) 0.117(5) 0.026(4) -0.048(4) -0.038(4)
C71 0.031(3) 0.044(4) 0.020(3) -0.003(3) 0.005(2) 0.013(3)
C72 0.031(4) 0.066(5) 0.022(3) -0.010(3) 0.006(3) 0.005(4)
C73 0.033(3) 0.048(4) 0.023(3) -0.007(3) -0.003(2) 0.011(4)
C74 0.031(4) 0.053(4) 0.026(3) -0.010(3) 0.000(3) 0.010(3)
C75 0.022(3) 0.060(5) 0.023(3) -0.002(3) 0.005(2) 0.013(3)
C76 0.045(4) 0.045(4) 0.022(3) -0.004(3) -0.004(3) 0.010(3)
O77 0.049(3) 0.043(3) 0.035(2) -0.001(2) 0.004(2) 0.012(2)
C78 0.058(5) 0.059(5) 0.035(4) -0.004(3) -0.002(3) -0.004(4)
O79 0.033(2) 0.057(3) 0.049(3) 0.006(2) 0.005(2) 0.011(2)
C80 0.045(4) 0.068(5) 0.041(4) -0.004(4) 0.009(3) 0.000(4)
C81 0.029(3) 0.052(4) 0.015(3) 0.001(3) 0.005(2) 0.012(3)
C82 0.027(3) 0.048(4) 0.021(3) -0.001(3) 0.003(2) 0.002(3)
C83 0.030(3) 0.051(4) 0.025(3) -0.006(3) -0.007(3) 0.013(3)
C84 0.030(3) 0.063(5) 0.024(3) -0.005(3) -0.001(3) 0.006(4)
C85 0.027(3) 0.060(5) 0.020(3) -0.003(3) 0.002(2) -0.007(3)
C86 0.029(3) 0.051(4) 0.019(3) 0.002(3) 0.003(2) 0.007(3)
O87 0.028(2) 0.056(3) 0.052(3) 0.000(2) 0.000(2) 0.009(3)
C88 0.036(4) 0.049(4) 0.044(4) 0.009(3) 0.008(3) 0.002(4)
O89 0.030(2) 0.067(3) 0.047(3) 0.005(2) 0.014(2) -0.002(3)
C90 0.043(5) 0.114(7) 0.061(5) 0.043(5) 0.009(4) -0.014(5)

loop_
_atom_type_symbol
_atom_type_description
_atom_type_scat_dispersion_real
_atom_type_scat_dispersion_imag
_atom_type_scat_source
C C 0.0033 0.0016 'International Tables Vol C Tables 4.2.6.8 and 6.1.1.4'
H H 0.0000 0.0000 'International Tables Vol C Tables 4.2.6.8 and 6.1.1.4'
N N 0.0061 0.0033 'International Tables Vol C Tables 4.2.6.8 and 6.1.1.4'
O O 0.0106 0.0060 'International Tables Vol C Tables 4.2.6.8 and 6.1.1.4'
Tl Tl -2.8358 9.6688 'International Tables Vol C Tables 4.2.6.8 and 6.1.1.4'

loop_
_geom_angle_atom_site_label_1
_geom_angle_atom_site_label_2
_geom_angle_atom_site_label_3
_geom_angle
_geom_angle_site_symmetry_1
_geom_angle_site_symmetry_3
N3 Tl1 N1 142.43(17) . .
N3 Tl1 N4 83.63(15) . .
N1 Tl1 N4 82.45(15) . .
N3 Tl1 N2 83.42(16) . .
N1 Tl1 N2 84.21(16) . .
N4 Tl1 N2 138.33(17) . .
N3 Tl1 O63 102.07(18) . .
N1 Tl1 O63 113.28(19) . .
N4 Tl1 O63 92.71(18) . .
N2 Tl1 O63 128.73(18) . .
N3 Tl1 O64 92.0(2) . .
N1 Tl1 O64 119.8(2) . .
N4 Tl1 O64 141.66(19) . .
N2 Tl1 O64 78.2(2) . .
O63 Tl1 O64 50.92(19) . .
N3 Tl1 C62 95.99(17) . .
N1 Tl1 C62 121.38(17) . .
N4 Tl1 C62 117.25(18) . .
N2 Tl1 C62 103.40(19) . .
O63 Tl1 C62 25.81(18) . .
O64 Tl1 C62 25.22(18) . .
C18 N1 C1 108.3(4) . .
C18 N1 Tl1 124.5(3) . .
C1 N1 Tl1 122.4(3) . .
C3 N2 C6 107.5(4) . .
C3 N2 Tl1 122.0(4) . .
C6 N2 Tl1 120.0(3) . .
C8 N3 C11 109.0(4) . .
C8 N3 Tl1 122.6(3) . .
C11 N3 Tl1 126.3(4) . .
C13 N4 C16 107.3(4) . .
C13 N4 Tl1 126.7(3) . .
C16 N4 Tl1 123.8(3) . .
N1 C1 C2 126.2(5) . .
N1 C1 C20 106.8(5) . .
C2 C1 C20 127.0(5) . .
C1 C2 C3 127.8(5) . .
C1 C2 C21 115.1(5) . .
C3 C2 C21 117.1(5) . .
N2 C3 C2 125.0(5) . .
N2 C3 C4 109.7(4) . .
C2 C3 C4 125.1(5) . .
C5 C4 C3 107.1(5) . .
C5 C4 H4 126.5 . .
C3 C4 H4 126.5 . .
C4 C5 C6 107.2(5) . .
C4 C5 H5 126.4 . .
C6 C5 H5 126.4 . .
N2 C6 C7 125.1(5) . .
N2 C6 C5 108.4(4) . .
C7 C6 C5 126.6(5) . .
C6 C7 C8 126.4(5) . .
C6 C7 C81 117.3(5) . .
C8 C7 C81 116.0(4) . .
N3 C8 C7 126.3(5) . .
N3 C8 C9 107.6(4) . .
C7 C8 C9 125.9(5) . .
C10 C9 C8 107.7(5) . .
C10 C9 H9 126.1 . .
C8 C9 H9 126.1 . .
C9 C10 C11 108.0(5) . .
C9 C10 H10 126.0 . .
C11 C10 H10 126.0 . .
N3 C11 C12 126.1(4) . .
N3 C11 C10 107.7(5) . .
C12 C11 C10 126.2(5) . .
C11 C12 C13 127.1(5) . .
C11 C12 C41 117.3(4) . .
C13 C12 C41 115.5(5) . .
N4 C13 C12 124.9(5) . .
N4 C13 C14 108.6(5) . .
C12 C13 C14 126.5(5) . .
C15 C14 C13 107.8(5) . .
C15 C14 H14 126.1 . .
C13 C14 H14 126.1 . .
C14 C15 C16 107.7(5) . .
C14 C15 H15 126.2 . .
C16 C15 H15 126.2 . .
N4 C16 C17 125.8(5) . .
N4 C16 C15 108.5(4) . .
C17 C16 C15 125.5(5) . .
C18 C17 C16 125.7(5) . .
C18 C17 C71 118.5(5) . .
C16 C17 C71 115.7(5) . .
N1 C18 C17 125.2(5) . .
N1 C18 C19 108.1(5) . .
C17 C18 C19 126.7(5) . .
C20 C19 C18 107.3(5) . .
C20 C19 H19 126.3 . .
C18 C19 H19 126.3 . .
C19 C20 C1 109.3(5) . .
C19 C20 H20 125.3 . .
C1 C20 H20 125.3 . .
C22 C21 C26 118.7(5) . .
C22 C21 C2 121.3(5) . .
C26 C21 C2 120.0(5) . .
C21 C22 C23 121.4(6) . .
C21 C22 H22 119.3 . .
C23 C22 H22 119.3 . .
C24 C23 C22 119.6(6) . .
C24 C23 H23 120.2 . .
C22 C23 H23 120.2 . .
C23 C24 C25 120.4(5) . .
C23 C24 H24 119.8 . .
C25 C24 H24 119.8 . .
C24 C25 C26 119.2(6) . .
C24 C25 H25 120.4 . .
C26 C25 H25 120.4 . .
C25 C26 N27 122.1(5) . .
C25 C26 C21 120.6(6) . .
N27 C26 C21 117.3(5) . .
C28 N27 C26 129.6(5) . .
C28 N27 H27 115.2 . .
C26 N27 H27 115.2 . .
O29 C28 N27 123.3(6) . .
O29 C28 C30 122.0(6) . .
N27 C28 C30 114.6(5) . .
C31 C30 C35 118.3(6) . .
C31 C30 C28 117.5(6) . .
C35 C30 C28 124.1(6) . .
C32 C31 C30 120.9(6) . .
C32 C31 H31 119.5 . .
C30 C31 H31 119.5 . .
C31 C32 C33 119.9(7) . .
C31 C32 H32 120.0 . .
C33 C32 H32 120.0 . .
C34 C33 C32 120.3(7) . .
C34 C33 H33 119.9 . .
C32 C33 H33 119.9 . .
C35 C34 C33 119.0(6) . .
C35 C34 C36 120.3(6) . .
C33 C34 C36 120.5(6) . .
C34 C35 C30 121.5(6) . .
C34 C35 H35 119.3 . .
C30 C35 H35 119.3 . .
C34 C36 C61 115.0(6) . .
C34 C36 H36A 108.5 . .
C61 C36 H36A 108.5 . .
C34 C36 H36B 108.5 . .
C61 C36 H36B 108.5 . .
H36A C36 H36B 107.5 . .
C42 C41 C46 118.5(5) . .
C42 C41 C12 121.1(5) . .
C46 C41 C12 120.4(5) . .
C41 C42 C43 123.0(6) . .
C41 C42 H42 118.5 . .
C43 C42 H42 118.5 . .
C44 C43 C42 117.6(6) . .
C44 C43 H43 121.2 . .
C42 C43 H43 121.2 . .
C43 C44 C45 121.7(5) . .
C43 C44 H44 119.2 . .
C45 C44 H44 119.2 . .
C44 C45 C46 119.3(5) . .
C44 C45 H45 120.3 . .
C46 C45 H45 120.3 . .
C45 C46 N47 122.4(5) . .
C45 C46 C41 119.7(5) . .
N47 C46 C41 117.8(4) . .
C48 N47 C46 130.8(5) . .
C48 N47 H47 114.6 . .
C46 N47 H47 114.6 . .
O49 C48 N47 122.4(7) . .
O49 C48 C50 119.8(7) . .
N47 C48 C50 117.2(5) . .
C51 C50 C55 119.8(6) . .
C51 C50 C48 115.6(6) . .
C55 C50 C48 124.2(6) . .
C50 C51 C52 120.4(6) . .
C50 C51 H51 119.8 . .
C52 C51 H51 119.8 . .
C53 C52 C51 119.7(7) . .
C53 C52 H52 120.1 . .
C51 C52 H52 120.1 . .
C52 C53 C54 121.3(7) . .
C52 C53 H53 119.3 . .
C54 C53 H53 119.3 . .
C55 C54 C53 117.8(6) . .
C55 C54 C56 122.7(6) . .
C53 C54 C56 119.5(6) . .
C54 C55 C50 120.8(6) . .
C54 C55 H55 119.6 . .
C50 C55 H55 119.6 . .
C54 C56 C61 113.5(6) . .
C54 C56 H56A 108.9 . .
C61 C56 H56A 108.9 . .
C54 C56 H56B 108.9 . .
C61 C56 H56B 108.9 . .
H56A C56 H56B 107.7 . .
C62 C61 C36 110.8(5) . .
C62 C61 C56 108.1(5) . .
C36 C61 C56 106.9(5) . .
C62 C61 H61 110.3 . .
C36 C61 H61 110.3 . .
C56 C61 H61 110.3 . .
O64 C62 O63 117.9(7) . .
O64 C62 C61 123.0(7) . .
O63 C62 C61 118.9(7) . .
O64 C62 Tl1 61.6(4) . .
O63 C62 Tl1 56.8(4) . .
C61 C62 Tl1 174.6(4) . .
C62 O63 Tl1 97.4(5) . .
C62 O64 Tl1 93.2(5) . .
C76 C71 C72 120.8(6) . .
C76 C71 C17 121.9(6) . .
C72 C71 C17 117.3(5) . .
C71 C72 C73 120.0(6) . .
C71 C72 H72 120.0 . .
C73 C72 H72 120.0 . .
O77 C73 C74 116.4(6) . .
O77 C73 C72 124.8(6) . .
C74 C73 C72 118.8(6) . .
C75 C74 C73 121.0(6) . .
C75 C74 H74 119.5 . .
C73 C74 H74 119.5 . .
O79 C75 C74 115.3(5) . .
O79 C75 C76 125.0(6) . .
C74 C75 C76 119.7(6) . .
C71 C76 C75 119.7(6) . .
C71 C76 H76 120.1 . .
C75 C76 H76 120.1 . .
C73 O77 C78 117.6(5) . .
O77 C78 H78A 109.5 . .
O77 C78 H78B 109.5 . .
H78A C78 H78B 109.5 . .
O77 C78 H78C 109.5 . .
H78A C78 H78C 109.5 . .
H78B C78 H78C 109.5 . .
C75 O79 C80 117.5(5) . .
O79 C80 H80A 109.5 . .
O79 C80 H80B 109.5 . .
H80A C80 H80B 109.5 . .
O79 C80 H80C 109.5 . .
H80A C80 H80C 109.5 . .
H80B C80 H80C 109.5 . .
C86 C81 C82 120.8(5) . .
C86 C81 C7 117.7(5) . .
C82 C81 C7 121.6(5) . .
C81 C82 C83 118.4(6) . .
C81 C82 H82 120.8 . .
C83 C82 H82 120.8 . .
O87 C83 C82 123.6(6) . .
O87 C83 C84 115.8(5) . .
C82 C83 C84 120.5(6) . .
C85 C84 C83 119.9(6) . .
C85 C84 H84 120.0 . .
C83 C84 H84 120.0 . .
C84 C85 O89 116.0(5) . .
C84 C85 C86 120.5(6) . .
O89 C85 C86 123.5(6) . .
C81 C86 C85 119.9(6) . .
C81 C86 H86 120.1 . .
C85 C86 H86 120.1 . .
C83 O87 C88 117.8(5) . .
O87 C88 H88A 109.5 . .
O87 C88 H88B 109.5 . .
H88A C88 H88B 109.5 . .
O87 C88 H88C 109.5 . .
H88A C88 H88C 109.5 . .
H88B C88 H88C 109.5 . .
C85 O89 C90 118.1(5) . .
O89 C90 H90A 109.5 . .
O89 C90 H90B 109.5 . .
H90A C90 H90B 109.5 . .
O89 C90 H90C 109.5 . .
H90A C90 H90C 109.5 . .
H90B C90 H90C 109.5 . .

loop_
_geom_bond_atom_site_label_1
_geom_bond_atom_site_label_2
_geom_bond_distance
_geom_bond_site_symmetry_2
Tl1 N3 2.192(4) .
Tl1 N1 2.209(4) .
Tl1 N4 2.226(4) .
Tl1 N2 2.240(5) .
Tl1 O63 2.343(5) .
Tl1 O64 2.447(6) .
Tl1 C62 2.778(7) .
N1 C18 1.378(7) .
N1 C1 1.390(6) .
N2 C3 1.364(6) .
N2 C6 1.389(7) .
N3 C8 1.375(7) .
N3 C11 1.385(6) .
N4 C13 1.377(6) .
N4 C16 1.385(7) .
C1 C2 1.395(8) .
C1 C20 1.428(8) .
C2 C3 1.418(7) .
C2 C21 1.510(7) .
C3 C4 1.421(7) .
C4 C5 1.378(7) .
C4 H4 0.9500 .
C5 C6 1.431(7) .
C5 H5 0.9500 .
C6 C7 1.406(7) .
C7 C8 1.409(7) .
C7 C81 1.505(8) .
C8 C9 1.455(7) .
C9 C10 1.357(7) .
C9 H9 0.9500 .
C10 C11 1.443(7) .
C10 H10 0.9500 .
C11 C12 1.395(7) .
C12 C13 1.407(7) .
C12 C41 1.494(7) .
C13 C14 1.432(8) .
C14 C15 1.352(7) .
C14 H14 0.9500 .
C15 C16 1.431(7) .
C15 H15 0.9500 .
C16 C17 1.420(7) .
C17 C18 1.405(8) .
C17 C71 1.481(8) .
C18 C19 1.433(7) .
C19 C20 1.345(8) .
C19 H19 0.9500 .
C20 H20 0.9500 .
C21 C22 1.363(8) .
C21 C26 1.402(8) .
C22 C23 1.398(7) .
C22 H22 0.9500 .
C23 C24 1.374(9) .
C23 H23 0.9500 .
C24 C25 1.389(9) .
C24 H24 0.9500 .
C25 C26 1.395(7) .
C25 H25 0.9500 .
C26 N27 1.401(7) .
N27 C28 1.373(8) .
N27 H27 0.8800 .
C28 O29 1.214(7) .
C28 C30 1.496(9) .
C30 C31 1.395(9) .
C30 C35 1.399(8) .
C31 C32 1.357(10) .
C31 H31 0.9500 .
C32 C33 1.403(9) .
C32 H32 0.9500 .
C33 C34 1.383(9) .
C33 H33 0.9500 .
C34 C35 1.372(9) .
C34 C36 1.491(9) .
C35 H35 0.9500 .
C36 C61 1.543(8) .
C36 H36A 0.9900 .
C36 H36B 0.9900 .
C41 C42 1.363(8) .
C41 C46 1.411(7) .
C42 C43 1.395(7) .
C42 H42 0.9500 .
C43 C44 1.383(8) .
C43 H43 0.9500 .
C44 C45 1.384(8) .
C44 H44 0.9500 .
C45 C46 1.405(7) .
C45 H45 0.9500 .
C46 N47 1.407(7) .
N47 C48 1.347(8) .
N47 H47 0.8800 .
C48 O49 1.226(8) .
C48 C50 1.491(9) .
C50 C51 1.372(9) .
C50 C55 1.399(8) .
C51 C52 1.388(9) .
C51 H51 0.9500 .
C52 C53 1.379(9) .
C52 H52 0.9500 .
C53 C54 1.404(9) .
C53 H53 0.9500 .
C54 C55 1.395(9) .
C54 C56 1.500(9) .
C55 H55 0.9500 .
C56 C61 1.583(8) .
C56 H56A 0.9900 .
C56 H56B 0.9900 .
C61 C62 1.516(9) .
C61 H61 1.0000 .
C62 O64 1.186(8) .
C62 O63 1.220(7) .
C71 C76 1.390(8) .
C71 C72 1.401(9) .
C72 C73 1.407(8) .
C72 H72 0.9500 .
C73 O77 1.329(7) .
C73 C74 1.406(8) .
C74 C75 1.399(9) .
C74 H74 0.9500 .
C75 O79 1.351(7) .
C75 C76 1.403(8) .
C76 H76 0.9500 .
O77 C78 1.412(7) .
C78 H78A 0.9800 .
C78 H78B 0.9800 .
C78 H78C 0.9800 .
O79 C80 1.427(8) .
C80 H80A 0.9800 .
C80 H80B 0.9800 .
C80 H80C 0.9800 .
C81 C86 1.379(8) .
C81 C82 1.389(8) .
C82 C83 1.402(8) .
C82 H82 0.9500 .
C83 O87 1.375(7) .
C83 C84 1.404(9) .
C84 C85 1.348(9) .
C84 H84 0.9500 .
C85 O89 1.387(7) .
C85 C86 1.405(8) .
C86 H86 0.9500 .
O87 C88 1.417(7) .
C88 H88A 0.9800 .
C88 H88B 0.9800 .
C88 H88C 0.9800 .
O89 C90 1.428(8) .
C90 H90A 0.9800 .
C90 H90B 0.9800 .
C90 H90C 0.9800 .

loop_
_geom_torsion_atom_site_label_1
_geom_torsion_atom_site_label_2
_geom_torsion_atom_site_label_3
_geom_torsion_atom_site_label_4
_geom_torsion
_geom_torsion_site_symmetry_1
_geom_torsion_site_symmetry_2
_geom_torsion_site_symmetry_3
_geom_torsion_site_symmetry_4
C18 N1 C1 C2 178.4(6) . . . .
Tl1 N1 C1 C2 22.0(8) . . . .
C18 N1 C1 C20 -3.0(7) . . . .
Tl1 N1 C1 C20 -159.3(4) . . . .
N1 C1 C2 C3 0.5(10) . . . .
C20 C1 C2 C3 -177.9(6) . . . .
N1 C1 C2 C21 -176.5(5) . . . .
C20 C1 C2 C21 5.1(9) . . . .
C6 N2 C3 C2 -172.8(5) . . . .
Tl1 N2 C3 C2 -28.4(7) . . . .
C6 N2 C3 C4 3.5(6) . . . .
Tl1 N2 C3 C4 148.0(4) . . . .
C1 C2 C3 N2 3.3(10) . . . .
C21 C2 C3 N2 -179.8(5) . . . .
C1 C2 C3 C4 -172.6(6) . . . .
C21 C2 C3 C4 4.4(9) . . . .
N2 C3 C4 C5 -2.2(7) . . . .
C2 C3 C4 C5 174.2(6) . . . .
C3 C4 C5 C6 0.0(7) . . . .
C3 N2 C6 C7 176.6(6) . . . .
Tl1 N2 C6 C7 31.3(8) . . . .
C3 N2 C6 C5 -3.5(6) . . . .
Tl1 N2 C6 C5 -148.8(4) . . . .
C4 C5 C6 N2 2.1(7) . . . .
C4 C5 C6 C7 -178.0(6) . . . .
N2 C6 C7 C8 0.3(11) . . . .
C5 C6 C7 C8 -179.6(6) . . . .
N2 C6 C7 C81 -173.9(6) . . . .
C5 C6 C7 C81 6.2(10) . . . .
C11 N3 C8 C7 175.3(6) . . . .
Tl1 N3 C8 C7 -20.0(8) . . . .
C11 N3 C8 C9 0.0(6) . . . .
Tl1 N3 C8 C9 164.7(4) . . . .
C6 C7 C8 N3 -7.4(11) . . . .
C81 C7 C8 N3 166.9(6) . . . .
C6 C7 C8 C9 167.1(6) . . . .
C81 C7 C8 C9 -18.6(9) . . . .
N3 C8 C9 C10 0.3(7) . . . .
C7 C8 C9 C10 -175.1(6) . . . .
C8 C9 C10 C11 -0.4(7) . . . .
C8 N3 C11 C12 -178.6(5) . . . .
Tl1 N3 C11 C12 17.5(8) . . . .
C8 N3 C11 C10 -0.3(6) . . . .
Tl1 N3 C11 C10 -164.2(4) . . . .
C9 C10 C11 N3 0.4(7) . . . .
C9 C10 C11 C12 178.7(6) . . . .
N3 C11 C12 C13 0.2(9) . . . .
C10 C11 C12 C13 -177.8(6) . . . .
N3 C11 C12 C41 -179.9(5) . . . .
C10 C11 C12 C41 2.1(8) . . . .
C16 N4 C13 C12 -178.6(5) . . . .
Tl1 N4 C13 C12 -14.9(8) . . . .
C16 N4 C13 C14 1.3(6) . . . .
Tl1 N4 C13 C14 165.0(4) . . . .
C11 C12 C13 N4 -1.5(9) . . . .
C41 C12 C13 N4 178.6(5) . . . .
C11 C12 C13 C14 178.6(6) . . . .
C41 C12 C13 C14 -1.2(8) . . . .
N4 C13 C14 C15 -0.1(7) . . . .
C12 C13 C14 C15 179.8(6) . . . .
C13 C14 C15 C16 -1.1(7) . . . .
C13 N4 C16 C17 -177.1(6) . . . .
Tl1 N4 C16 C17 18.6(8) . . . .
C13 N4 C16 C15 -2.0(6) . . . .
Tl1 N4 C16 C15 -166.3(4) . . . .
C14 C15 C16 N4 2.0(7) . . . .
C14 C15 C16 C17 177.1(6) . . . .
N4 C16 C17 C18 8.8(10) . . . .
C15 C16 C17 C18 -165.5(6) . . . .
N4 C16 C17 C71 -173.6(5) . . . .
C15 C16 C17 C71 12.1(9) . . . .
C1 N1 C18 C17 179.8(6) . . . .
Tl1 N1 C18 C17 -24.4(8) . . . .
C1 N1 C18 C19 1.9(7) . . . .
Tl1 N1 C18 C19 157.6(4) . . . .
C16 C17 C18 N1 -5.9(10) . . . .
C71 C17 C18 N1 176.6(6) . . . .
C16 C17 C18 C19 171.7(6) . . . .
C71 C17 C18 C19 -5.8(10) . . . .
N1 C18 C19 C20 0.0(8) . . . .
C17 C18 C19 C20 -177.9(6) . . . .
C18 C19 C20 C1 -1.9(8) . . . .
N1 C1 C20 C19 3.0(7) . . . .
C2 C1 C20 C19 -178.3(6) . . . .
C1 C2 C21 C22 -99.2(7) . . . .
C3 C2 C21 C22 83.4(7) . . . .
C1 C2 C21 C26 78.4(7) . . . .
C3 C2 C21 C26 -99.0(6) . . . .
C26 C21 C22 C23 -2.3(8) . . . .
C2 C21 C22 C23 175.4(5) . . . .
C21 C22 C23 C24 0.4(9) . . . .
C22 C23 C24 C25 2.1(9) . . . .
C23 C24 C25 C26 -2.7(9) . . . .
C24 C25 C26 N27 178.9(5) . . . .
C24 C25 C26 C21 0.8(9) . . . .
C22 C21 C26 C25 1.7(8) . . . .
C2 C21 C26 C25 -176.1(5) . . . .
C22 C21 C26 N27 -176.6(5) . . . .
C2 C21 C26 N27 5.7(8) . . . .
C25 C26 N27 C28 9.6(10) . . . .
C21 C26 N27 C28 -172.2(6) . . . .
C26 N27 C28 O29 -3.7(12) . . . .
C26 N27 C28 C30 179.1(5) . . . .
O29 C28 C30 C31 35.6(10) . . . .
N27 C28 C30 C31 -147.2(6) . . . .
O29 C28 C30 C35 -141.3(7) . . . .
N27 C28 C30 C35 36.0(9) . . . .
C35 C30 C31 C32 -2.0(10) . . . .
C28 C30 C31 C32 -179.0(7) . . . .
C30 C31 C32 C33 1.2(11) . . . .
C31 C32 C33 C34 0.7(11) . . . .
C32 C33 C34 C35 -1.8(10) . . . .
C32 C33 C34 C36 173.9(6) . . . .
C33 C34 C35 C30 1.1(10) . . . .
C36 C34 C35 C30 -174.7(6) . . . .
C31 C30 C35 C34 0.8(10) . . . .
C28 C30 C35 C34 177.7(6) . . . .
C35 C34 C36 C61 -97.2(7) . . . .
C33 C34 C36 C61 87.2(8) . . . .
C11 C12 C41 C42 -109.5(6) . . . .
C13 C12 C41 C42 70.4(7) . . . .
C11 C12 C41 C46 72.3(7) . . . .
C13 C12 C41 C46 -107.8(6) . . . .
C46 C41 C42 C43 2.5(8) . . . .
C12 C41 C42 C43 -175.7(5) . . . .
C41 C42 C43 C44 -3.7(9) . . . .
C42 C43 C44 C45 3.0(9) . . . .
C43 C44 C45 C46 -1.3(9) . . . .
C44 C45 C46 N47 177.4(5) . . . .
C44 C45 C46 C41 0.0(8) . . . .
C42 C41 C46 C45 -0.6(8) . . . .
C12 C41 C46 C45 177.6(5) . . . .
C42 C41 C46 N47 -178.1(5) . . . .
C12 C41 C46 N47 0.1(8) . . . .
C45 C46 N47 C48 -8.2(10) . . . .
C41 C46 N47 C48 169.2(7) . . . .
C46 N47 C48 O49 -10.3(13) . . . .
C46 N47 C48 C50 178.3(6) . . . .
O49 C48 C50 C51 8.5(11) . . . .
N47 C48 C50 C51 -179.9(6) . . . .
O49 C48 C50 C55 -178.2(8) . . . .
N47 C48 C50 C55 -6.5(11) . . . .
C55 C50 C51 C52 5.2(10) . . . .
C48 C50 C51 C52 178.9(6) . . . .
C50 C51 C52 C53 -2.2(10) . . . .
C51 C52 C53 C54 -1.7(10) . . . .
C52 C53 C54 C55 2.4(10) . . . .
C52 C53 C54 C56 -178.9(6) . . . .
C53 C54 C55 C50 0.6(10) . . . .
C56 C54 C55 C50 -178.0(6) . . . .
C51 C50 C55 C54 -4.5(10) . . . .
C48 C50 C55 C54 -177.6(6) . . . .
C55 C54 C56 C61 76.8(8) . . . .
C53 C54 C56 C61 -101.7(7) . . . .
C34 C36 C61 C62 61.3(8) . . . .
C34 C36 C61 C56 178.9(6) . . . .
C54 C56 C61 C62 -92.7(7) . . . .
C54 C56 C61 C36 147.9(6) . . . .
C36 C61 C62 O64 44.7(9) . . . .
C56 C61 C62 O64 -72.1(8) . . . .
C36 C61 C62 O63 -131.8(7) . . . .
C56 C61 C62 O63 111.4(7) . . . .
O64 C62 O63 Tl1 7.2(8) . . . .
C61 C62 O63 Tl1 -176.2(4) . . . .
O63 C62 O64 Tl1 -6.8(7) . . . .
C61 C62 O64 Tl1 176.7(5) . . . .
C18 C17 C71 C76 64.9(8) . . . .
C16 C17 C71 C76 -112.8(6) . . . .
C18 C17 C71 C72 -116.1(6) . . . .
C16 C17 C71 C72 66.1(7) . . . .
C76 C71 C72 C73 -0.5(8) . . . .
C17 C71 C72 C73 -179.5(5) . . . .
C71 C72 C73 O77 179.0(5) . . . .
C71 C72 C73 C74 0.6(8) . . . .
O77 C73 C74 C75 -179.0(5) . . . .
C72 C73 C74 C75 -0.5(8) . . . .
C73 C74 C75 O79 179.4(5) . . . .
C73 C74 C75 C76 0.2(9) . . . .
C72 C71 C76 C75 0.3(8) . . . .
C17 C71 C76 C75 179.2(5) . . . .
O79 C75 C76 C71 -179.2(5) . . . .
C74 C75 C76 C71 -0.1(8) . . . .
C74 C73 O77 C78 174.6(5) . . . .
C72 C73 O77 C78 -3.8(8) . . . .
C74 C75 O79 C80 179.4(5) . . . .
C76 C75 O79 C80 -1.5(8) . . . .
C6 C7 C81 C86 116.5(6) . . . .
C8 C7 C81 C86 -58.3(8) . . . .
C6 C7 C81 C82 -63.9(8) . . . .
C8 C7 C81 C82 121.3(6) . . . .
C86 C81 C82 C83 -1.2(8) . . . .
C7 C81 C82 C83 179.1(5) . . . .
C81 C82 C83 O87 179.7(5) . . . .
C81 C82 C83 C84 -0.3(8) . . . .
O87 C83 C84 C85 -178.3(5) . . . .
C82 C83 C84 C85 1.7(8) . . . .
C83 C84 C85 O89 178.1(5) . . . .
C83 C84 C85 C86 -1.5(8) . . . .
C82 C81 C86 C85 1.4(8) . . . .
C7 C81 C86 C85 -178.9(5) . . . .
C84 C85 C86 C81 -0.1(8) . . . .
O89 C85 C86 C81 -179.7(5) . . . .
C82 C83 O87 C88 -13.8(8) . . . .
C84 C83 O87 C88 166.3(5) . . . .
C84 C85 O89 C90 -177.0(6) . . . .
C86 C85 O89 C90 2.6(8) . . . .

loop_
_platon_squeeze_void_nr
_platon_squeeze_void_average_x
_platon_squeeze_void_average_y
_platon_squeeze_void_average_z
_platon_squeeze_void_volume
_platon_squeeze_void_count_electrons
_platon_squeeze_void_content
1 0.000 0.000 0.500 461 127 ' '
2 0.500 0.500 0.000 461 127 ' '
